data_7715151
loop_
_publ_author_name
'Zenno, Hikaru'
'Sekine, Yoshihiro'
'Zhang, Zhongyue'
'Hayami, Shinya'

_publ_section_title
;
 Solvation/desolvation induced reversible distortion change and switching
 between spin crossover and single molecular magnet behaviour in a
 cobalt(II) complex.
;
_journal_issue 13
_journal_name_full 'Dalton transactions (Cambridge, England : 2003)'
_journal_page_first 5861
_journal_page_last 5870
_journal_paper_doi 10.1039/d3dt03936f
_journal_volume 53
_journal_year 2024
_chemical_formula_moiety 'C44 H34 Co N6 O2, 2(Cl O4), 1.5(C H4 O)'
_chemical_formula_sum 'C45.5 H40 Cl2 Co N6 O11.5'
_chemical_formula_weight 984.66
_space_group_crystal_system monoclinic
_space_group_IT_number 14
_space_group_name_Hall '-P 2ybc'
_space_group_name_H-M_alt 'P 1 21/c 1'
_atom_sites_solution_hydrogens geom
_atom_sites_solution_primary dual
_audit_creation_date 2023-12-13
_audit_creation_method
;
Olex2 1.3
(compiled 2020.11.12 svn.r5f609507 for OlexSys, GUI svn.r6408)
;
_audit_update_record
;
2023-12-19 deposited with the CCDC.	2024-01-22 downloaded from the CCDC.
;
_cell_angle_alpha 90
_cell_angle_beta 104.515(5)
_cell_angle_gamma 90
_cell_formula_units_Z 4
_cell_length_a 18.8486(9)
_cell_length_b 15.2034(7)
_cell_length_c 16.2749(8)
_cell_measurement_reflns_used 6193
_cell_measurement_temperature 273
_cell_measurement_theta_max 30.4360
_cell_measurement_theta_min 2.5570
_cell_volume 4514.9(4)
_computing_cell_refinement 'CrysAlisPro 1.171.40.15 (Rigaku OD, 2018)'
_computing_data_collection 'CrysAlisPro 1.171.40.15 (Rigaku OD, 2018)'
_computing_data_reduction 'CrysAlisPro 1.171.40.15 (Rigaku OD, 2018)'
_computing_molecular_graphics 'Olex2 1.3 (Dolomanov et al., 2009)'
_computing_publication_material 'Olex2 1.3 (Dolomanov et al., 2009)'
_computing_structure_refinement 'SHELXL 2014/7 (Sheldrick, 2015)'
_computing_structure_solution 'SHELXT 2014/5 (Sheldrick, 2014)'
_diffrn_ambient_environment air
_diffrn_ambient_temperature 273
_diffrn_detector 'CCD plate'
_diffrn_detector_type HyPix
_diffrn_measured_fraction_theta_full 0.999
_diffrn_measured_fraction_theta_max 0.999
_diffrn_measurement_details
;
List of Runs (angles in degrees, time in seconds):

  # Type    Start    End  Width  t~exp~   \w     \q     \k     \f   Frames
#--------------------------------------------------------------------------
  1  \w    -84.00 -17.00   0.50   10.00    --   -7.82 -19.00 -60.00  134
  2  \w    -29.00   3.00   0.50   10.00    --   -7.82  77.00  60.00   64
  3  \w      4.00  58.00   0.50   10.00    --    8.68  57.00  60.00  108
  4  \w    -15.00  21.00   0.50   10.00    --    8.68 -77.00-150.00   72
  5  \w     29.00  54.00   0.50   10.00    --    8.68  57.00  90.00   50
  6  \w    -49.00 -17.00   0.50   10.00    --    8.68 -19.00 -60.00   64
;
_diffrn_measurement_device 'four-circle diffractometer'
_diffrn_measurement_device_type 'XtaLAB Synergy R, DW system, HyPix'
_diffrn_measurement_method '\w scans'
_diffrn_orient_matrix_type 'CrysAlisPro convention (1999,Acta A55,543-557)'
_diffrn_orient_matrix_UB_11 0.0284903000
_diffrn_orient_matrix_UB_12 -0.0298834000
_diffrn_orient_matrix_UB_13 -0.0018455000
_diffrn_orient_matrix_UB_21 -0.0260942000
_diffrn_orient_matrix_UB_22 -0.0341900000
_diffrn_orient_matrix_UB_23 -0.0118928000
_diffrn_orient_matrix_UB_31 -0.0041808000
_diffrn_orient_matrix_UB_32 0.0107270000
_diffrn_orient_matrix_UB_33 -0.0433957000
_diffrn_radiation_monochromator mirror
_diffrn_radiation_probe x-ray
_diffrn_radiation_type 'Mo K\a'
_diffrn_radiation_wavelength 0.71073
_diffrn_reflns_av_R_equivalents 0.0747
_diffrn_reflns_av_unetI/netI 0.0903
_diffrn_reflns_Laue_measured_fraction_full 0.999
_diffrn_reflns_Laue_measured_fraction_max 0.999
_diffrn_reflns_limit_h_max 23
_diffrn_reflns_limit_h_min -23
_diffrn_reflns_limit_k_max 19
_diffrn_reflns_limit_k_min -18
_diffrn_reflns_limit_l_max 20
_diffrn_reflns_limit_l_min -19
_diffrn_reflns_number 30143
_diffrn_reflns_point_group_measured_fraction_full 0.999
_diffrn_reflns_point_group_measured_fraction_max 0.999
_diffrn_reflns_theta_full 25.242
_diffrn_reflns_theta_max 26.372
_diffrn_reflns_theta_min 2.546
_diffrn_source 'Rotating-anode X-ray tube'
_diffrn_source_type 'Rigaku (Mo) X-ray Source'
_exptl_absorpt_coefficient_mu 0.568
_exptl_absorpt_correction_T_max 1.00000
_exptl_absorpt_correction_T_min 0.46645
_exptl_absorpt_correction_type multi-scan
_exptl_absorpt_process_details
;
CrysAlisPro 1.171.40.15 (Rigaku Oxford Diffraction, 2018)
Empirical absorption correction using spherical harmonics,
 implemented in SCALE3 ABSPACK scaling algorithm.
;
_exptl_crystal_colour 'metallic light orange'
_exptl_crystal_colour_lustre metallic
_exptl_crystal_colour_modifier light
_exptl_crystal_colour_primary orange
_exptl_crystal_density_diffrn 1.449
_exptl_crystal_description block
_exptl_crystal_F_000 2032
_exptl_crystal_size_max 0.05
_exptl_crystal_size_mid 0.01
_exptl_crystal_size_min 0.01
_refine_diff_density_max 0.493
_refine_diff_density_min -0.695
_refine_diff_density_rms 0.064
_refine_ls_extinction_method none
_refine_ls_goodness_of_fit_ref 1.029
_refine_ls_hydrogen_treatment constr
_refine_ls_matrix_type full
_refine_ls_number_parameters 651
_refine_ls_number_reflns 9216
_refine_ls_number_restraints 50
_refine_ls_restrained_S_all 1.052
_refine_ls_R_factor_all 0.1218
_refine_ls_R_factor_gt 0.0611
_refine_ls_shift/su_max 0.001
_refine_ls_shift/su_mean 0.000
_refine_ls_structure_factor_coef Fsqd
_refine_ls_weighting_details 'w=1/[\s^2^(Fo^2^)+(0.0834P)^2^] where P=(Fo^2^+2Fc^2^)/3'
_refine_ls_weighting_scheme calc
_refine_ls_wR_factor_gt 0.1469
_refine_ls_wR_factor_ref 0.1678
_reflns_Friedel_coverage 0.000
_reflns_number_gt 5425
_reflns_number_total 9216
_reflns_threshold_expression 'I > 2\s(I)'
_cod_data_source_file d3dt03936f2.cif
_cod_data_source_block 220905_phometerpycoclo4_273k
_cod_depositor_comments 'Adding full bibliography for 7715150--7715153.cif.'
_cod_original_formula_sum 'C45.50 H40 Cl2 Co N6 O11.50'
_cod_database_code 7715151
_shelx_shelxl_version_number 2014/7
_chemical_oxdiff_formula 'C H N O Co Cl'
_chemical_oxdiff_usercomment 273K
_shelx_space_group_comment
;
The symmetry employed for this shelxl refinement is uniquely defined
by the following loop, which should always be used as a source of
symmetry information in preference to the above space-group names.
They are only intended as comments.
;
_shelx_estimated_absorpt_t_max 0.994
_shelx_estimated_absorpt_t_min 0.972
_reflns_odcompleteness_completeness 99.85
_reflns_odcompleteness_iscentric 1
_reflns_odcompleteness_theta 26.32
_olex2_refinement_description
;
1. Fixed Uiso
 At 1.2 times of:
  All C(H) groups
 At 1.5 times of:
  All C(H,H,H) groups, All O(H) groups
2. Restrained distances
 H11-O11 = O11-C45
 1.25 with sigma of 0.02
3. Uiso/Uaniso restraints and constraints
Uanis(O8A) \\sim Ueq, Uanis(O8) \\sim Ueq, Uanis(O9) \\sim Ueq, Uanis(O9A)
\\sim Ueq, Uanis(O10) \\sim Ueq, Uanis(O7A) \\sim Ueq, Uanis(O7) \\sim Ueq,
Uanis(O10A) \\sim Ueq: with sigma of 0.1 and sigma for terminal atoms of 0.2
: with sigma of 0.1 and sigma for terminal atoms of 0.2
4. Others
 Sof(O10A)=Sof(O7A)=Sof(O9A)=Sof(O8A)=Sof(Cl2A)=1-FVAR(1)
 Sof(Cl2)=Sof(O7)=Sof(O8)=Sof(O9)=Sof(O10)=FVAR(1)
 Fixed Sof: C45A(0.32) H45A(0.32) H45B(0.32) H45C(0.32) O11A(0.32) H11A(0.32)
 O11(0.18) H11(0.18) C45(0.18) H45D(0.18) H45E(0.18) H45F(0.18)
 Fixed Uiso: C45A(0.08) O11A(0.08) O11(0.08) C45(0.08)
5.a Aromatic/amide H refined with riding coordinates:
 C31(H31), C9(H9), C20(H20), C29(H29), C7(H7), C40(H40), C21(H21), C43(H43),
 C23(H23), C39(H39), C42(H42), C4(H4), C24(H24), C15(H15), C1(H1), C34(H34),
 C26(H26), C12(H12), C13(H13), C3(H3), C14(H14), C2(H2), C37(H37), C25(H25),
 C36(H36), C18(H18), C35(H35), C17(H17)
5.b Tetrahedral OH refined with riding coordinates:
 O11(H11)
5.c Idealised Me refined as rotating group:
 C44(H44A,H44B,H44C), C22(H22A,H22B,H22C), C47(H47A,H47B,H47C), C45A(H45A,H45B,
 H45C), C45(H45D,H45E,H45F)
5.d Idealised tetrahedral OH refined as rotating group:
 O12(H12A), O11A(H11A)
;
_olex2_submission_special_instructions 'No special instructions were received'
_oxdiff_exptl_absorpt_empirical_details
;
Empirical correction (ABSPACK) includes:
- Absorption correction using spherical harmonics
- Frame scaling
;
_oxdiff_exptl_absorpt_empirical_full_max 3.372
_oxdiff_exptl_absorpt_empirical_full_min 0.586

loop_
_space_group_symop_operation_xyz
'x, y, z'
'-x, y+1/2, -z+1/2'
'-x, -y, -z'
'x, -y-1/2, z-1/2'

loop_
_atom_site_label
_atom_site_type_symbol
_atom_site_fract_x
_atom_site_fract_y
_atom_site_fract_z
_atom_site_U_iso_or_equiv
_atom_site_adp_type
_atom_site_occupancy
_atom_site_site_symmetry_order
_atom_site_calc_flag
_atom_site_refinement_flags_posn
_atom_site_refinement_flags_adp
_atom_site_refinement_flags_occupancy
_atom_site_disorder_assembly
_atom_site_disorder_group
Co1 Co 0.24132(3) 0.37458(3) 0.24870(3) 0.03536(16) Uani 1 1 d . . . . .
Cl1 Cl 1.01804(5) 0.40736(8) 0.67215(7) 0.0555(3) Uani 1 1 d . . . . .
N4 N 0.26544(16) 0.2392(2) 0.24277(16) 0.0385(7) Uani 1 1 d . . . . .
N5 N 0.34890(16) 0.37419(19) 0.28610(17) 0.0350(7) Uani 1 1 d . . . . .
O2 O 0.81073(14) 0.3614(2) 0.39914(18) 0.0622(8) Uani 1 1 d . . . . .
N1 N 0.22790(16) 0.3908(2) 0.11698(18) 0.0406(7) Uani 1 1 d . . . . .
N2 N 0.13466(16) 0.37876(19) 0.20775(17) 0.0367(7) Uani 1 1 d . . . . .
O1 O -0.32714(15) 0.3742(2) 0.0377(2) 0.0650(9) Uani 1 1 d . . . . .
N6 N 0.26428(16) 0.5079(2) 0.2843(2) 0.0448(8) Uani 1 1 d . . . . .
N3 N 0.20830(17) 0.3548(2) 0.36099(18) 0.0427(8) Uani 1 1 d . . . . .
C10 C 0.09243(19) 0.3730(2) 0.2637(2) 0.0367(8) Uani 1 1 d . . . . .
O3 O 0.94262(17) 0.4236(3) 0.6671(2) 0.0904(12) Uani 1 1 d . . . . .
C28 C 0.38634(19) 0.2993(2) 0.2826(2) 0.0354(8) Uani 1 1 d . . . . .
C31 C 0.46126(19) 0.4525(2) 0.3320(2) 0.0398(9) Uani 1 1 d . . . . .
H31 H 0.4856 0.5049 0.3501 0.048 Uiso 1 1 calc R U . . .
C27 C 0.3384(2) 0.2208(2) 0.2602(2) 0.0368(8) Uani 1 1 d . . . . .
C6 C 0.1029(2) 0.3874(2) 0.1240(2) 0.0372(8) Uani 1 1 d . . . . .
C8 C -0.01781(19) 0.3813(2) 0.1495(2) 0.0386(8) Uani 1 1 d . . . . .
C5 C 0.15713(19) 0.3928(2) 0.0713(2) 0.0371(8) Uani 1 1 d . . . . .
C38 C 0.58250(19) 0.3760(2) 0.3456(2) 0.0379(8) Uani 1 1 d . . . . .
O12 O 0.9516(2) 0.3859(3) 0.8676(2) 0.0854(11) Uani 1 1 d . . . . .
H12A H 0.9731 0.4062 0.8339 0.128 Uiso 1 1 calc R U . . .
C16 C -0.0990(2) 0.3799(2) 0.1184(2) 0.0423(9) Uani 1 1 d . . . . .
O4 O 1.0283(2) 0.3306(2) 0.6268(2) 0.0902(11) Uani 1 1 d . . . . .
C11 C 0.1351(2) 0.3621(2) 0.3519(2) 0.0377(8) Uani 1 1 d . . . . .
C30 C 0.50149(19) 0.3762(3) 0.3255(2) 0.0389(9) Uani 1 1 d . . . . .
C9 C 0.0167(2) 0.3744(2) 0.2355(2) 0.0422(9) Uani 1 1 d . . . . .
H9 H -0.0116 0.3707 0.2747 0.051 Uiso 1 1 calc R U . . .
C33 C 0.33649(19) 0.5247(2) 0.3160(2) 0.0383(8) Uani 1 1 d . . . . .
C20 C -0.2197(2) 0.3948(3) 0.1427(3) 0.0461(10) Uani 1 1 d . . . . .
H20 H -0.2491 0.4073 0.1794 0.055 Uiso 1 1 calc R U . . .
C32 C 0.38573(19) 0.4498(2) 0.3116(2) 0.0366(8) Uani 1 1 d . . . . .
C41 C 0.7367(2) 0.3694(3) 0.3860(2) 0.0437(9) Uani 1 1 d . . . . .
C29 C 0.46213(19) 0.2985(2) 0.3008(2) 0.0386(9) Uani 1 1 d . . . . .
H29 H 0.4868 0.2464 0.2966 0.046 Uiso 1 1 calc R U . . .
C7 C 0.0277(2) 0.3894(2) 0.0935(2) 0.0393(9) Uani 1 1 d . . . . .
H7 H 0.0070 0.3961 0.0356 0.047 Uiso 1 1 calc R U . . .
C40 C 0.6953(2) 0.3228(3) 0.3179(2) 0.0444(9) Uani 1 1 d . . . . .
H40 H 0.7187 0.2893 0.2847 0.053 Uiso 1 1 calc R U . . .
C21 C -0.1454(2) 0.3972(3) 0.1725(2) 0.0442(9) Uani 1 1 d . . . . .
H21 H -0.1249 0.4104 0.2293 0.053 Uiso 1 1 calc R U . . .
C43 C 0.6251(2) 0.4239(3) 0.4132(2) 0.0463(10) Uani 1 1 d . . . . .
H43 H 0.6022 0.4592 0.4455 0.056 Uiso 1 1 calc R U . . .
O6 O 1.05691(19) 0.4014(3) 0.7593(2) 0.0989(13) Uani 1 1 d . . . . .
C23 C 0.2177(2) 0.1724(3) 0.2258(2) 0.0443(9) Uani 1 1 d . . . . .
H23 H 0.1678 0.1846 0.2147 0.053 Uiso 1 1 calc R U . . .
C39 C 0.6196(2) 0.3250(2) 0.2984(2) 0.0423(9) Uani 1 1 d . . . . .
H39 H 0.5929 0.2920 0.2530 0.051 Uiso 1 1 calc R U . . .
C42 C 0.7009(2) 0.4199(3) 0.4334(2) 0.0490(10) Uani 1 1 d . . . . .
H42 H 0.7280 0.4517 0.4794 0.059 Uiso 1 1 calc R U . . .
C4 C 0.1384(2) 0.3986(3) -0.0160(2) 0.0459(10) Uani 1 1 d . . . . .
H4 H 0.0893 0.4007 -0.0458 0.055 Uiso 1 1 calc R U . . .
C19 C -0.2520(2) 0.3745(3) 0.0598(3) 0.0472(10) Uani 1 1 d . . . . .
C24 C 0.2398(2) 0.0859(3) 0.2242(2) 0.0506(10) Uani 1 1 d . . . . .
H24 H 0.2055 0.0408 0.2115 0.061 Uiso 1 1 calc R U . . .
C15 C 0.2521(2) 0.3427(3) 0.4388(2) 0.0511(10) Uani 1 1 d . . . . .
H15 H 0.3023 0.3381 0.4451 0.061 Uiso 1 1 calc R U . . .
C1 C 0.2801(2) 0.3942(3) 0.0738(3) 0.0538(11) Uani 1 1 d . . . . .
H1 H 0.3289 0.3932 0.1042 0.065 Uiso 1 1 calc R U . . .
C34 C 0.3609(2) 0.6048(3) 0.3525(3) 0.0507(10) Uani 1 1 d . . . . .
H34 H 0.4108 0.6154 0.3733 0.061 Uiso 1 1 calc R U . . .
O5 O 1.0486(2) 0.4809(3) 0.6372(3) 0.1061(13) Uani 1 1 d . . . . .
C26 C 0.3633(2) 0.1359(3) 0.2597(3) 0.0502(10) Uani 1 1 d . . . . .
H26 H 0.4133 0.1245 0.2714 0.060 Uiso 1 1 calc R U . . .
C12 C 0.1056(2) 0.3598(3) 0.4218(2) 0.0513(11) Uani 1 1 d . . . . .
H12 H 0.0555 0.3677 0.4151 0.062 Uiso 1 1 calc R U . . .
C13 C 0.1509(3) 0.3460(3) 0.5010(3) 0.0600(12) Uani 1 1 d . . . . .
H13 H 0.1316 0.3429 0.5483 0.072 Uiso 1 1 calc R U . . .
C3 C 0.1928(2) 0.4012(3) -0.0588(3) 0.0558(11) Uani 1 1 d . . . . .
H3 H 0.1810 0.4044 -0.1178 0.067 Uiso 1 1 calc R U . . .
C14 C 0.2250(3) 0.3368(3) 0.5099(3) 0.0599(12) Uani 1 1 d . . . . .
H14 H 0.2564 0.3266 0.5630 0.072 Uiso 1 1 calc R U . . .
C2 C 0.2645(2) 0.3990(3) -0.0133(3) 0.0562(11) Uani 1 1 d . . . . .
H2 H 0.3021 0.4007 -0.0409 0.067 Uiso 1 1 calc R U . . .
C37 C 0.2155(2) 0.5709(3) 0.2890(3) 0.0539(11) Uani 1 1 d . . . . .
H37 H 0.1659 0.5597 0.2668 0.065 Uiso 1 1 calc R U . . .
C25 C 0.3138(2) 0.0677(3) 0.2418(3) 0.0546(11) Uani 1 1 d . . . . .
H25 H 0.3301 0.0100 0.2416 0.066 Uiso 1 1 calc R U . . .
C36 C 0.2363(2) 0.6521(3) 0.3257(3) 0.0572(11) Uani 1 1 d . . . . .
H36 H 0.2015 0.6945 0.3288 0.069 Uiso 1 1 calc R U . . .
C18 C -0.2086(2) 0.3545(3) 0.0052(3) 0.0651(13) Uani 1 1 d . . . . .
H18 H -0.2299 0.3388 -0.0508 0.078 Uiso 1 1 calc R U . . .
C35 C 0.3102(2) 0.6686(3) 0.3577(3) 0.0575(11) Uani 1 1 d . . . . .
H35 H 0.3258 0.7226 0.3827 0.069 Uiso 1 1 calc R U . . .
C17 C -0.1333(2) 0.3582(3) 0.0349(3) 0.0660(13) Uani 1 1 d . . . . .
H17 H -0.1045 0.3457 -0.0024 0.079 Uiso 1 1 calc R U . . .
C44 C 0.8568(2) 0.3994(4) 0.4740(3) 0.0749(15) Uani 1 1 d . . . . .
H44A H 0.8501 0.4620 0.4727 0.112 Uiso 1 1 calc R U . . .
H44B H 0.9071 0.3862 0.4764 0.112 Uiso 1 1 calc R U . . .
H44C H 0.8442 0.3756 0.5231 0.112 Uiso 1 1 calc R U . . .
C22 C -0.3646(3) 0.3486(5) -0.0474(4) 0.098(2) Uani 1 1 d . . . . .
H22A H -0.3558 0.3916 -0.0869 0.147 Uiso 1 1 calc R U . . .
H22B H -0.4163 0.3447 -0.0519 0.147 Uiso 1 1 calc R U . . .
H22C H -0.3467 0.2924 -0.0601 0.147 Uiso 1 1 calc R U . . .
C47 C 0.9366(4) 0.2979(4) 0.8496(4) 0.120(3) Uani 1 1 d . . . . .
H47A H 0.9379 0.2860 0.7920 0.180 Uiso 1 1 calc R U . . .
H47B H 0.8888 0.2841 0.8568 0.180 Uiso 1 1 calc R U . . .
H47C H 0.9725 0.2623 0.8874 0.180 Uiso 1 1 calc R U . . .
Cl2 Cl 0.5457(6) 0.7225(8) 0.4512(5) 0.080(3) Uani 0.613(12) 1 d . . P A 1
O7 O 0.4826(5) 0.7625(5) 0.4046(8) 0.115(4) Uani 0.613(12) 1 d . U P A 1
O8 O 0.5829(5) 0.7727(6) 0.5248(5) 0.111(3) Uani 0.613(12) 1 d . U P A 1
O9 O 0.5909(10) 0.7306(15) 0.4012(8) 0.260(12) Uani 0.613(12) 1 d . U P A 1
O10 O 0.5452(12) 0.6379(12) 0.4877(9) 0.175(9) Uani 0.613(12) 1 d . U P A 1
O10A O 0.4809(7) 0.7426(12) 0.4709(13) 0.122(6) Uani 0.387(12) 1 d . U P A 2
O7A O 0.5211(8) 0.6745(12) 0.3541(9) 0.140(7) Uani 0.387(12) 1 d . U P A 2
O9A O 0.5515(12) 0.6333(10) 0.4640(17) 0.128(9) Uani 0.387(12) 1 d . U P A 2
O8A O 0.6069(8) 0.7568(11) 0.442(2) 0.183(16) Uani 0.387(12) 1 d . U P A 2
Cl2A Cl 0.5464(8) 0.7149(11) 0.4429(10) 0.087(6) Uani 0.387(12) 1 d . . P A 2
C45A C 0.4906(11) 0.9755(15) 0.3768(11) 0.080 Uiso 0.32 1 d . U P B -1
H45A H 0.5189 0.9642 0.3364 0.120 Uiso 0.32 1 calc R U P B -1
H45B H 0.4798 1.0371 0.3772 0.120 Uiso 0.32 1 calc R U P B -1
H45C H 0.4457 0.9427 0.3614 0.120 Uiso 0.32 1 calc R U P B -1
O11A O 0.5311(6) 0.9494(7) 0.4587(7) 0.080 Uiso 0.32 1 d . U P B -1
H11A H 0.5468 0.8994 0.4564 0.120 Uiso 0.32 1 calc R U P B -1
O11 O 0.4719(12) 0.9907(15) 0.4026(13) 0.080 Uiso 0.18 1 d D U P C -2
H11 H 0.4334 0.9636 0.3853 0.120 Uiso 0.18 1 calc DR U P C -2
C45 C 0.5205(17) 0.952(2) 0.382(2) 0.080 Uiso 0.18 1 d D U P C -2
H45D H 0.5182 0.9641 0.3239 0.120 Uiso 0.18 1 calc R U P C -2
H45E H 0.5155 0.8903 0.3903 0.120 Uiso 0.18 1 calc R U P C -2
H45F H 0.5668 0.9720 0.4171 0.120 Uiso 0.18 1 calc R U P C -2

loop_
_atom_site_aniso_label
_atom_site_aniso_U_11
_atom_site_aniso_U_22
_atom_site_aniso_U_33
_atom_site_aniso_U_23
_atom_site_aniso_U_13
_atom_site_aniso_U_12
Co1 0.0302(3) 0.0394(3) 0.0364(3) 0.0011(2) 0.0080(2) 0.0002(2)
Cl1 0.0403(6) 0.0676(7) 0.0590(6) -0.0034(5) 0.0133(5) 0.0044(5)
N4 0.0371(18) 0.0461(19) 0.0334(16) -0.0004(14) 0.0109(13) -0.0060(15)
N5 0.0369(17) 0.0344(17) 0.0333(15) 0.0012(13) 0.0080(12) 0.0000(14)
O2 0.0313(16) 0.086(2) 0.0676(19) -0.0104(16) 0.0090(13) 0.0014(14)
N1 0.0359(18) 0.045(2) 0.0417(16) 0.0067(14) 0.0115(13) 0.0010(14)
N2 0.0402(17) 0.0376(18) 0.0329(15) 0.0001(13) 0.0103(13) -0.0010(14)
O1 0.0327(16) 0.076(2) 0.083(2) -0.0192(17) 0.0079(14) -0.0003(14)
N6 0.0330(18) 0.046(2) 0.0566(18) -0.0034(16) 0.0141(14) 0.0002(15)
N3 0.044(2) 0.045(2) 0.0377(16) -0.0026(14) 0.0088(14) 0.0056(15)
C10 0.036(2) 0.036(2) 0.0383(19) -0.0034(16) 0.0105(15) -0.0024(17)
O3 0.0397(19) 0.133(3) 0.099(3) -0.021(2) 0.0178(16) 0.0144(19)
C28 0.033(2) 0.038(2) 0.0341(18) -0.0029(15) 0.0048(15) -0.0001(16)
C31 0.037(2) 0.038(2) 0.044(2) -0.0004(17) 0.0092(16) -0.0042(17)
C27 0.040(2) 0.037(2) 0.0346(18) 0.0025(16) 0.0105(15) -0.0015(17)
C6 0.039(2) 0.035(2) 0.0374(19) 0.0007(16) 0.0092(15) 0.0013(16)
C8 0.033(2) 0.040(2) 0.041(2) -0.0014(17) 0.0064(15) 0.0037(17)
C5 0.037(2) 0.039(2) 0.0358(19) 0.0056(16) 0.0094(15) 0.0025(16)
C38 0.0306(19) 0.040(2) 0.0419(19) 0.0010(17) 0.0068(15) -0.0018(17)
O12 0.092(3) 0.094(3) 0.072(2) -0.008(2) 0.0259(19) -0.008(2)
C16 0.034(2) 0.044(2) 0.048(2) -0.0021(18) 0.0079(16) -0.0007(17)
O4 0.092(3) 0.065(2) 0.121(3) -0.028(2) 0.040(2) 0.0043(19)
C11 0.038(2) 0.038(2) 0.0378(19) 0.0012(16) 0.0120(15) 0.0000(16)
C30 0.034(2) 0.047(2) 0.0351(19) 0.0026(17) 0.0071(15) 0.0030(18)
C9 0.037(2) 0.048(2) 0.045(2) -0.0052(18) 0.0171(16) 0.0012(18)
C33 0.037(2) 0.034(2) 0.045(2) 0.0016(17) 0.0116(16) -0.0010(17)
C20 0.036(2) 0.048(2) 0.058(2) -0.0077(19) 0.0189(18) -0.0019(18)
C32 0.035(2) 0.033(2) 0.0408(19) 0.0004(16) 0.0081(15) -0.0014(17)
C41 0.032(2) 0.050(2) 0.048(2) 0.0017(19) 0.0075(17) 0.0011(18)
C29 0.039(2) 0.035(2) 0.0408(19) -0.0028(16) 0.0080(16) 0.0035(17)
C7 0.039(2) 0.043(2) 0.0332(18) -0.0010(16) 0.0047(15) 0.0002(17)
C40 0.038(2) 0.051(3) 0.046(2) -0.0038(19) 0.0133(17) 0.0029(18)
C21 0.041(2) 0.049(2) 0.044(2) -0.0019(18) 0.0148(17) 0.0012(18)
C43 0.040(2) 0.052(3) 0.046(2) -0.0066(19) 0.0097(17) 0.0048(19)
O6 0.066(2) 0.162(4) 0.060(2) 0.006(2) -0.0006(17) 0.008(2)
C23 0.039(2) 0.053(3) 0.042(2) 0.0024(18) 0.0124(16) -0.0103(19)
C39 0.037(2) 0.043(2) 0.045(2) -0.0021(17) 0.0062(17) -0.0010(17)
C42 0.039(2) 0.059(3) 0.045(2) -0.009(2) 0.0030(17) -0.006(2)
C4 0.043(2) 0.051(2) 0.043(2) 0.0074(18) 0.0098(17) 0.0027(19)
C19 0.033(2) 0.040(2) 0.068(3) -0.006(2) 0.0115(18) -0.0010(18)
C24 0.055(3) 0.053(3) 0.046(2) -0.0027(19) 0.0180(19) -0.019(2)
C15 0.048(2) 0.060(3) 0.040(2) -0.002(2) 0.0016(18) 0.016(2)
C1 0.039(2) 0.062(3) 0.063(3) 0.008(2) 0.0192(19) 0.007(2)
C34 0.039(2) 0.043(3) 0.069(3) -0.003(2) 0.0109(19) -0.0002(18)
O5 0.135(4) 0.083(3) 0.117(3) 0.008(2) 0.063(3) -0.017(2)
C26 0.041(2) 0.045(2) 0.065(3) -0.001(2) 0.0147(19) 0.0013(19)
C12 0.045(2) 0.070(3) 0.040(2) -0.001(2) 0.0136(17) -0.001(2)
C13 0.069(3) 0.073(3) 0.041(2) -0.003(2) 0.020(2) 0.004(2)
C3 0.063(3) 0.066(3) 0.040(2) 0.014(2) 0.017(2) 0.006(2)
C14 0.066(3) 0.068(3) 0.039(2) -0.001(2) 0.000(2) 0.016(2)
C2 0.055(3) 0.072(3) 0.053(2) 0.014(2) 0.034(2) 0.006(2)
C37 0.037(2) 0.047(3) 0.077(3) 0.001(2) 0.014(2) 0.0058(19)
C25 0.062(3) 0.037(2) 0.067(3) -0.005(2) 0.019(2) -0.005(2)
C36 0.051(3) 0.044(3) 0.081(3) 0.006(2) 0.025(2) 0.013(2)
C18 0.039(2) 0.097(4) 0.057(3) -0.027(3) 0.006(2) -0.005(2)
C35 0.057(3) 0.037(2) 0.078(3) -0.009(2) 0.018(2) 0.001(2)
C17 0.039(2) 0.105(4) 0.054(3) -0.021(3) 0.011(2) -0.004(2)
C44 0.035(3) 0.100(4) 0.081(3) -0.015(3) 0.000(2) -0.006(2)
C22 0.039(3) 0.138(5) 0.104(4) -0.032(4) -0.005(3) -0.002(3)
C47 0.201(8) 0.077(5) 0.095(4) -0.003(4) 0.062(5) 0.017(5)
Cl2 0.049(5) 0.129(6) 0.057(3) 0.011(3) 0.000(2) -0.004(3)
O7 0.081(5) 0.093(5) 0.133(8) 0.011(6) -0.046(6) -0.001(4)
O8 0.120(7) 0.130(7) 0.066(5) -0.018(4) -0.009(4) -0.037(5)
O9 0.25(2) 0.46(3) 0.106(8) -0.025(11) 0.118(11) -0.105(18)
O10 0.261(19) 0.185(16) 0.069(5) 0.043(7) 0.023(7) -0.063(12)
O10A 0.071(8) 0.144(14) 0.146(14) -0.063(12) 0.019(9) 0.009(8)
O7A 0.123(12) 0.217(18) 0.086(10) 0.016(10) 0.039(8) -0.059(11)
O9A 0.117(13) 0.026(8) 0.23(3) -0.002(10) 0.011(14) 0.007(7)
O8A 0.039(8) 0.116(12) 0.35(4) 0.120(18) -0.040(13) -0.031(7)
Cl2A 0.043(7) 0.089(7) 0.127(12) 0.050(7) 0.018(6) -0.011(4)

loop_
_atom_type_symbol
_atom_type_description
_atom_type_scat_dispersion_real
_atom_type_scat_dispersion_imag
_atom_type_scat_source
C C 0.0033 0.0016 'International Tables Vol C Tables 4.2.6.8 and 6.1.1.4'
H H 0.0000 0.0000 'International Tables Vol C Tables 4.2.6.8 and 6.1.1.4'
Cl Cl 0.1484 0.1585 'International Tables Vol C Tables 4.2.6.8 and 6.1.1.4'
Co Co 0.3494 0.9721 'International Tables Vol C Tables 4.2.6.8 and 6.1.1.4'
N N 0.0061 0.0033 'International Tables Vol C Tables 4.2.6.8 and 6.1.1.4'
O O 0.0106 0.0060 'International Tables Vol C Tables 4.2.6.8 and 6.1.1.4'

loop_
_geom_angle_atom_site_label_1
_geom_angle_atom_site_label_2
_geom_angle_atom_site_label_3
_geom_angle
_geom_angle_site_symmetry_1
_geom_angle_site_symmetry_3
_geom_angle_publ_flag
N4 Co1 N6 155.53(11) . . ?
N5 Co1 N4 78.13(11) . . ?
N5 Co1 N1 99.60(12) . . ?
N5 Co1 N6 78.14(12) . . ?
N5 Co1 N3 103.79(11) . . ?
N1 Co1 N4 92.27(11) . . ?
N1 Co1 N6 97.48(12) . . ?
N2 Co1 N4 103.33(11) . . ?
N2 Co1 N5 177.50(12) . . ?
N2 Co1 N1 78.37(11) . . ?
N2 Co1 N6 100.60(12) . . ?
N2 Co1 N3 78.29(12) . . ?
N3 Co1 N4 90.84(11) . . ?
N3 Co1 N1 156.54(12) . . ?
N3 Co1 N6 89.06(12) . . ?
O3 Cl1 O6 108.9(2) . . ?
O3 Cl1 O5 109.6(3) . . ?
O4 Cl1 O3 112.1(2) . . ?
O4 Cl1 O6 111.2(3) . . ?
O4 Cl1 O5 108.2(2) . . ?
O6 Cl1 O5 106.6(3) . . ?
C27 N4 Co1 114.1(2) . . ?
C23 N4 Co1 127.3(3) . . ?
C23 N4 C27 118.6(3) . . ?
C28 N5 Co1 120.0(2) . . ?
C28 N5 C32 119.8(3) . . ?
C32 N5 Co1 120.2(2) . . ?
C41 O2 C44 118.5(3) . . ?
C5 N1 Co1 114.3(2) . . ?
C1 N1 Co1 128.2(3) . . ?
C1 N1 C5 117.4(3) . . ?
C10 N2 Co1 119.8(2) . . ?
C6 N2 Co1 120.4(2) . . ?
C6 N2 C10 119.9(3) . . ?
C19 O1 C22 118.6(3) . . ?
C33 N6 Co1 113.6(2) . . ?
C37 N6 Co1 127.0(3) . . ?
C37 N6 C33 118.7(3) . . ?
C11 N3 Co1 114.2(2) . . ?
C15 N3 Co1 126.7(3) . . ?
C15 N3 C11 118.9(3) . . ?
N2 C10 C11 113.2(3) . . ?
N2 C10 C9 120.4(3) . . ?
C9 C10 C11 126.3(3) . . ?
N5 C28 C27 113.4(3) . . ?
N5 C28 C29 121.4(3) . . ?
C29 C28 C27 125.2(3) . . ?
C30 C31 H31 119.9 . . ?
C32 C31 H31 119.9 . . ?
C32 C31 C30 120.1(3) . . ?
N4 C27 C28 113.9(3) . . ?
N4 C27 C26 121.4(3) . . ?
C26 C27 C28 124.7(3) . . ?
N2 C6 C5 113.0(3) . . ?
N2 C6 C7 121.4(3) . . ?
C7 C6 C5 125.7(3) . . ?
C9 C8 C16 121.5(3) . . ?
C9 C8 C7 116.9(3) . . ?
C7 C8 C16 121.6(3) . . ?
N1 C5 C6 114.0(3) . . ?
N1 C5 C4 122.0(3) . . ?
C4 C5 C6 124.0(3) . . ?
C43 C38 C30 122.1(3) . . ?
C43 C38 C39 117.1(3) . . ?
C39 C38 C30 120.7(3) . . ?
C47 O12 H12A 109.5 . . ?
C21 C16 C8 122.0(3) . . ?
C17 C16 C8 121.6(3) . . ?
C17 C16 C21 116.3(3) . . ?
N3 C11 C10 114.2(3) . . ?
N3 C11 C12 121.1(3) . . ?
C12 C11 C10 124.7(3) . . ?
C31 C30 C38 122.1(3) . . ?
C29 C30 C31 117.5(3) . . ?
C29 C30 C38 120.4(3) . . ?
C10 C9 C8 121.1(3) . . ?
C10 C9 H9 119.4 . . ?
C8 C9 H9 119.4 . . ?
N6 C33 C32 114.8(3) . . ?
N6 C33 C34 121.6(3) . . ?
C34 C33 C32 123.5(3) . . ?
C21 C20 H20 119.4 . . ?
C21 C20 C19 121.3(4) . . ?
C19 C20 H20 119.4 . . ?
N5 C32 C31 121.2(3) . . ?
N5 C32 C33 112.8(3) . . ?
C31 C32 C33 126.0(3) . . ?
O2 C41 C40 115.5(3) . . ?
O2 C41 C42 126.0(3) . . ?
C42 C41 C40 118.6(3) . . ?
C28 C29 C30 119.9(3) . . ?
C28 C29 H29 120.0 . . ?
C30 C29 H29 120.0 . . ?
C6 C7 C8 120.3(3) . . ?
C6 C7 H7 119.9 . . ?
C8 C7 H7 119.9 . . ?
C41 C40 H40 119.5 . . ?
C41 C40 C39 121.0(4) . . ?
C39 C40 H40 119.5 . . ?
C16 C21 H21 119.5 . . ?
C20 C21 C16 121.0(3) . . ?
C20 C21 H21 119.5 . . ?
C38 C43 H43 119.3 . . ?
C42 C43 C38 121.3(4) . . ?
C42 C43 H43 119.3 . . ?
N4 C23 H23 118.8 . . ?
N4 C23 C24 122.3(4) . . ?
C24 C23 H23 118.8 . . ?
C38 C39 H39 119.4 . . ?
C40 C39 C38 121.2(3) . . ?
C40 C39 H39 119.4 . . ?
C41 C42 C43 120.8(3) . . ?
C41 C42 H42 119.6 . . ?
C43 C42 H42 119.6 . . ?
C5 C4 H4 120.3 . . ?
C3 C4 C5 119.5(4) . . ?
C3 C4 H4 120.3 . . ?
O1 C19 C18 124.7(4) . . ?
C20 C19 O1 115.7(4) . . ?
C20 C19 C18 119.6(4) . . ?
C23 C24 H24 120.6 . . ?
C25 C24 C23 118.8(4) . . ?
C25 C24 H24 120.6 . . ?
N3 C15 H15 118.9 . . ?
N3 C15 C14 122.2(4) . . ?
C14 C15 H15 118.9 . . ?
N1 C1 H1 118.5 . . ?
N1 C1 C2 123.1(4) . . ?
C2 C1 H1 118.5 . . ?
C33 C34 H34 120.5 . . ?
C35 C34 C33 119.0(4) . . ?
C35 C34 H34 120.5 . . ?
C27 C26 H26 120.2 . . ?
C27 C26 C25 119.6(4) . . ?
C25 C26 H26 120.2 . . ?
C11 C12 H12 120.3 . . ?
C13 C12 C11 119.4(4) . . ?
C13 C12 H12 120.3 . . ?
C12 C13 H13 120.3 . . ?
C12 C13 C14 119.4(4) . . ?
C14 C13 H13 120.3 . . ?
C4 C3 H3 120.5 . . ?
C2 C3 C4 119.0(4) . . ?
C2 C3 H3 120.5 . . ?
C15 C14 H14 120.5 . . ?
C13 C14 C15 119.0(4) . . ?
C13 C14 H14 120.5 . . ?
C1 C2 H2 120.5 . . ?
C3 C2 C1 119.1(4) . . ?
C3 C2 H2 120.5 . . ?
N6 C37 H37 118.8 . . ?
N6 C37 C36 122.4(4) . . ?
C36 C37 H37 118.8 . . ?
C24 C25 H25 120.3 . . ?
C26 C25 C24 119.3(4) . . ?
C26 C25 H25 120.3 . . ?
C37 C36 H36 120.8 . . ?
C35 C36 C37 118.3(4) . . ?
C35 C36 H36 120.8 . . ?
C19 C18 H18 120.4 . . ?
C17 C18 C19 119.2(4) . . ?
C17 C18 H18 120.4 . . ?
C34 C35 C36 119.8(4) . . ?
C34 C35 H35 120.1 . . ?
C36 C35 H35 120.1 . . ?
C16 C17 H17 118.7 . . ?
C18 C17 C16 122.5(4) . . ?
C18 C17 H17 118.7 . . ?
O2 C44 H44A 109.5 . . ?
O2 C44 H44B 109.5 . . ?
O2 C44 H44C 109.5 . . ?
H44A C44 H44B 109.5 . . ?
H44A C44 H44C 109.5 . . ?
H44B C44 H44C 109.5 . . ?
O1 C22 H22A 109.5 . . ?
O1 C22 H22B 109.5 . . ?
O1 C22 H22C 109.5 . . ?
H22A C22 H22B 109.5 . . ?
H22A C22 H22C 109.5 . . ?
H22B C22 H22C 109.5 . . ?
O12 C47 H47A 109.5 . . ?
O12 C47 H47B 109.5 . . ?
O12 C47 H47C 109.5 . . ?
H47A C47 H47B 109.5 . . ?
H47A C47 H47C 109.5 . . ?
H47B C47 H47C 109.5 . . ?
O7 Cl2 O8 113.3(11) . . ?
O7 Cl2 O10 122.3(12) . . ?
O9 Cl2 O7 102.6(11) . . ?
O9 Cl2 O8 102.0(11) . . ?
O9 Cl2 O10 114.5(16) . . ?
O10 Cl2 O8 100.7(9) . . ?
O10A Cl2A O7A 108.6(13) . . ?
O9A Cl2A O10A 101.9(15) . . ?
O9A Cl2A O7A 81.4(16) . . ?
O9A Cl2A O8A 117.7(18) . . ?
O8A Cl2A O10A 131(2) . . ?
O8A Cl2A O7A 104.6(19) . . ?
H45A C45A H45B 109.5 . . ?
H45A C45A H45C 109.5 . . ?
H45B C45A H45C 109.5 . . ?
O11A C45A H45A 109.5 . . ?
O11A C45A H45B 109.5 . . ?
O11A C45A H45C 109.5 . . ?
C45A O11A H11A 109.5 . . ?
C45 O11 H11 109.5 . . ?
O11 C45 H45D 109.5 . . ?
O11 C45 H45E 109.5 . . ?
O11 C45 H45F 109.5 . . ?
H45D C45 H45E 109.5 . . ?
H45D C45 H45F 109.5 . . ?
H45E C45 H45F 109.5 . . ?

loop_
_geom_bond_atom_site_label_1
_geom_bond_atom_site_label_2
_geom_bond_distance
_geom_bond_site_symmetry_2
_geom_bond_publ_flag
Co1 N4 2.115(3) . ?
Co1 N5 1.966(3) . ?
Co1 N1 2.109(3) . ?
Co1 N2 1.954(3) . ?
Co1 N6 2.122(3) . ?
Co1 N3 2.095(3) . ?
Cl1 O3 1.425(3) . ?
Cl1 O4 1.420(3) . ?
Cl1 O6 1.426(3) . ?
Cl1 O5 1.438(4) . ?
N4 C27 1.362(4) . ?
N4 C23 1.340(5) . ?
N5 C28 1.348(4) . ?
N5 C32 1.354(4) . ?
O2 C41 1.364(4) . ?
O2 C44 1.429(5) . ?
N1 C5 1.355(4) . ?
N1 C1 1.345(5) . ?
N2 C10 1.354(4) . ?
N2 C6 1.351(4) . ?
O1 C19 1.371(4) . ?
O1 C22 1.441(5) . ?
N6 C33 1.353(4) . ?
N6 C37 1.344(5) . ?
N3 C11 1.354(5) . ?
N3 C15 1.340(4) . ?
C10 C11 1.468(5) . ?
C10 C9 1.386(5) . ?
C28 C27 1.487(5) . ?
C28 C29 1.384(5) . ?
C31 H31 0.9300 . ?
C31 C30 1.405(5) . ?
C31 C32 1.379(5) . ?
C27 C26 1.374(5) . ?
C6 C5 1.492(5) . ?
C6 C7 1.379(5) . ?
C8 C16 1.487(5) . ?
C8 C9 1.391(5) . ?
C8 C7 1.405(5) . ?
C5 C4 1.379(5) . ?
C38 C30 1.479(5) . ?
C38 C43 1.394(5) . ?
C38 C39 1.396(5) . ?
O12 H12A 0.8200 . ?
O12 C47 1.384(7) . ?
C16 C21 1.412(5) . ?
C16 C17 1.390(5) . ?
C11 C12 1.388(5) . ?
C30 C29 1.398(5) . ?
C9 H9 0.9300 . ?
C33 C32 1.481(5) . ?
C33 C34 1.383(5) . ?
C20 H20 0.9300 . ?
C20 C21 1.364(5) . ?
C20 C19 1.370(5) . ?
C41 C40 1.381(5) . ?
C41 C42 1.377(5) . ?
C29 H29 0.9300 . ?
C7 H7 0.9300 . ?
C40 H40 0.9300 . ?
C40 C39 1.383(5) . ?
C21 H21 0.9300 . ?
C43 H43 0.9300 . ?
C43 C42 1.385(5) . ?
C23 H23 0.9300 . ?
C23 C24 1.381(6) . ?
C39 H39 0.9300 . ?
C42 H42 0.9300 . ?
C4 H4 0.9300 . ?
C4 C3 1.378(6) . ?
C19 C18 1.383(6) . ?
C24 H24 0.9300 . ?
C24 C25 1.379(6) . ?
C15 H15 0.9300 . ?
C15 C14 1.379(6) . ?
C1 H1 0.9300 . ?
C1 C2 1.376(6) . ?
C34 H34 0.9300 . ?
C34 C35 1.378(6) . ?
C26 H26 0.9300 . ?
C26 C25 1.376(5) . ?
C12 H12 0.9300 . ?
C12 C13 1.372(6) . ?
C13 H13 0.9300 . ?
C13 C14 1.375(6) . ?
C3 H3 0.9300 . ?
C3 C2 1.369(6) . ?
C14 H14 0.9300 . ?
C2 H2 0.9300 . ?
C37 H37 0.9300 . ?
C37 C36 1.384(6) . ?
C25 H25 0.9300 . ?
C36 H36 0.9300 . ?
C36 C35 1.383(6) . ?
C18 H18 0.9300 . ?
C18 C17 1.381(5) . ?
C35 H35 0.9300 . ?
C17 H17 0.9300 . ?
C44 H44A 0.9600 . ?
C44 H44B 0.9600 . ?
C44 H44C 0.9600 . ?
C22 H22A 0.9600 . ?
C22 H22B 0.9600 . ?
C22 H22C 0.9600 . ?
C47 H47A 0.9600 . ?
C47 H47B 0.9600 . ?
C47 H47C 0.9600 . ?
Cl2 O7 1.382(13) . ?
Cl2 O8 1.444(13) . ?
Cl2 O9 1.323(17) . ?
Cl2 O10 1.42(2) . ?
O10A Cl2A 1.48(2) . ?
O7A Cl2A 1.53(2) . ?
O9A Cl2A 1.28(2) . ?
O8A Cl2A 1.31(2) . ?
C45A H45A 0.9600 . ?
C45A H45B 0.9600 . ?
C45A H45C 0.9600 . ?
C45A O11A 1.42(2) . ?
O11A H11A 0.8200 . ?
O11 H11 0.8200 . ?
O11 C45 1.199(18) . ?
C45 H45D 0.9600 . ?
C45 H45E 0.9600 . ?
C45 H45F 0.9600 . ?

loop_
_geom_torsion_atom_site_label_1
_geom_torsion_atom_site_label_2
_geom_torsion_atom_site_label_3
_geom_torsion_atom_site_label_4
_geom_torsion
_geom_torsion_site_symmetry_1
_geom_torsion_site_symmetry_2
_geom_torsion_site_symmetry_3
_geom_torsion_site_symmetry_4
_geom_torsion_publ_flag
Co1 N4 C27 C28 1.9(3) . . . . ?
Co1 N4 C27 C26 179.4(3) . . . . ?
Co1 N4 C23 C24 -179.5(3) . . . . ?
Co1 N5 C28 C27 -7.7(4) . . . . ?
Co1 N5 C28 C29 173.8(2) . . . . ?
Co1 N5 C32 C31 -175.1(3) . . . . ?
Co1 N5 C32 C33 6.0(4) . . . . ?
Co1 N1 C5 C6 2.7(4) . . . . ?
Co1 N1 C5 C4 -176.7(3) . . . . ?
Co1 N1 C1 C2 175.4(3) . . . . ?
Co1 N2 C10 C11 -1.2(4) . . . . ?
Co1 N2 C10 C9 -179.0(3) . . . . ?
Co1 N2 C6 C5 0.0(4) . . . . ?
Co1 N2 C6 C7 179.2(3) . . . . ?
Co1 N6 C33 C32 6.0(4) . . . . ?
Co1 N6 C33 C34 -171.5(3) . . . . ?
Co1 N6 C37 C36 169.4(3) . . . . ?
Co1 N3 C11 C10 6.2(4) . . . . ?
Co1 N3 C11 C12 -173.2(3) . . . . ?
Co1 N3 C15 C14 175.1(3) . . . . ?
N4 C27 C26 C25 -0.4(6) . . . . ?
N4 C23 C24 C25 0.9(6) . . . . ?
N5 C28 C27 N4 3.3(4) . . . . ?
N5 C28 C27 C26 -174.1(3) . . . . ?
N5 C28 C29 C30 1.7(5) . . . . ?
O2 C41 C40 C39 179.5(3) . . . . ?
O2 C41 C42 C43 179.1(4) . . . . ?
N1 C5 C4 C3 0.9(6) . . . . ?
N1 C1 C2 C3 0.6(7) . . . . ?
N2 C10 C11 N3 -3.5(4) . . . . ?
N2 C10 C11 C12 175.9(4) . . . . ?
N2 C10 C9 C8 0.4(5) . . . . ?
N2 C6 C5 N1 -1.8(4) . . . . ?
N2 C6 C5 C4 177.6(3) . . . . ?
N2 C6 C7 C8 -0.8(5) . . . . ?
O1 C19 C18 C17 179.3(4) . . . . ?
N6 C33 C32 N5 -7.7(4) . . . . ?
N6 C33 C32 C31 173.4(3) . . . . ?
N6 C33 C34 C35 0.9(6) . . . . ?
N6 C37 C36 C35 0.7(7) . . . . ?
N3 C11 C12 C13 -3.1(6) . . . . ?
N3 C15 C14 C13 -1.8(7) . . . . ?
C10 N2 C6 C5 180.0(3) . . . . ?
C10 N2 C6 C7 -0.8(5) . . . . ?
C10 C11 C12 C13 177.6(4) . . . . ?
C28 N5 C32 C31 1.8(5) . . . . ?
C28 N5 C32 C33 -177.1(3) . . . . ?
C28 C27 C26 C25 176.9(3) . . . . ?
C31 C30 C29 C28 1.0(5) . . . . ?
C27 N4 C23 C24 -0.9(5) . . . . ?
C27 C28 C29 C30 -176.6(3) . . . . ?
C27 C26 C25 C24 0.3(6) . . . . ?
C6 N2 C10 C11 178.8(3) . . . . ?
C6 N2 C10 C9 1.0(5) . . . . ?
C6 C5 C4 C3 -178.4(4) . . . . ?
C8 C16 C21 C20 -179.5(3) . . . . ?
C8 C16 C17 C18 178.5(4) . . . . ?
C5 N1 C1 C2 -0.4(6) . . . . ?
C5 C6 C7 C8 178.3(3) . . . . ?
C5 C4 C3 C2 -0.7(6) . . . . ?
C38 C30 C29 C28 179.6(3) . . . . ?
C38 C43 C42 C41 1.1(6) . . . . ?
C16 C8 C9 C10 177.9(3) . . . . ?
C16 C8 C7 C6 -177.7(3) . . . . ?
C11 N3 C15 C14 0.4(6) . . . . ?
C11 C10 C9 C8 -177.1(3) . . . . ?
C11 C12 C13 C14 1.6(6) . . . . ?
C30 C31 C32 N5 0.8(5) . . . . ?
C30 C31 C32 C33 179.6(3) . . . . ?
C30 C38 C43 C42 177.1(3) . . . . ?
C30 C38 C39 C40 -178.4(3) . . . . ?
C9 C10 C11 N3 174.1(3) . . . . ?
C9 C10 C11 C12 -6.5(6) . . . . ?
C9 C8 C16 C21 18.7(5) . . . . ?
C9 C8 C16 C17 -158.8(4) . . . . ?
C9 C8 C7 C6 2.1(5) . . . . ?
C33 N6 C37 C36 -0.6(6) . . . . ?
C33 C34 C35 C36 -0.7(6) . . . . ?
C20 C19 C18 C17 -2.1(7) . . . . ?
C32 N5 C28 C27 175.4(3) . . . . ?
C32 N5 C28 C29 -3.1(5) . . . . ?
C32 C31 C30 C38 179.2(3) . . . . ?
C32 C31 C30 C29 -2.2(5) . . . . ?
C32 C33 C34 C35 -176.3(4) . . . . ?
C41 C40 C39 C38 1.5(6) . . . . ?
C29 C28 C27 N4 -178.3(3) . . . . ?
C29 C28 C27 C26 4.3(6) . . . . ?
C7 C6 C5 N1 179.0(3) . . . . ?
C7 C6 C5 C4 -1.6(6) . . . . ?
C7 C8 C16 C21 -161.4(4) . . . . ?
C7 C8 C16 C17 21.0(6) . . . . ?
C7 C8 C9 C10 -1.9(5) . . . . ?
C40 C41 C42 C43 0.0(6) . . . . ?
C21 C16 C17 C18 0.8(7) . . . . ?
C21 C20 C19 O1 179.9(3) . . . . ?
C21 C20 C19 C18 1.1(6) . . . . ?
C43 C38 C30 C31 38.8(5) . . . . ?
C43 C38 C30 C29 -139.8(4) . . . . ?
C43 C38 C39 C40 -0.4(5) . . . . ?
C23 N4 C27 C28 -176.8(3) . . . . ?
C23 N4 C27 C26 0.7(5) . . . . ?
C23 C24 C25 C26 -0.5(6) . . . . ?
C39 C38 C30 C31 -143.2(4) . . . . ?
C39 C38 C30 C29 38.2(5) . . . . ?
C39 C38 C43 C42 -0.9(6) . . . . ?
C42 C41 C40 C39 -1.3(6) . . . . ?
C4 C3 C2 C1 0.0(6) . . . . ?
C19 C20 C21 C16 0.9(6) . . . . ?
C19 C18 C17 C16 1.1(7) . . . . ?
C15 N3 C11 C10 -178.6(3) . . . . ?
C15 N3 C11 C12 2.1(5) . . . . ?
C1 N1 C5 C6 179.1(3) . . . . ?
C1 N1 C5 C4 -0.3(5) . . . . ?
C34 C33 C32 N5 169.6(3) . . . . ?
C34 C33 C32 C31 -9.2(6) . . . . ?
C12 C13 C14 C15 0.8(7) . . . . ?
C37 N6 C33 C32 177.2(3) . . . . ?
C37 N6 C33 C34 -0.2(5) . . . . ?
C37 C36 C35 C34 -0.1(6) . . . . ?
C17 C16 C21 C20 -1.8(6) . . . . ?
C44 O2 C41 C40 -172.8(4) . . . . ?
C44 O2 C41 C42 8.1(6) . . . . ?
C22 O1 C19 C20 -176.6(4) . . . . ?
C22 O1 C19 C18 2.1(6) . . . . ?
